data_2218362
loop_
_publ_author_name
'Zhang, Xinli'
'Li, Zongxiao'

_publ_section_title
;
 (<i>E</i>)-4-[(2-Hydroxybenzylidene)amino]benzenesulfonic acid
;
_journal_coeditor_code CI2596
_journal_issue 6
_journal_name_full 'Acta Crystallographica Section E'
_journal_page_first o1159
_journal_paper_doi 10.1107/S1600536808015407
_journal_volume 64
_journal_year 2008
_chemical_formula_iupac 'C13 H11 N O4 S'
_chemical_formula_moiety 'C13 H11 N O4 S'
_chemical_formula_sum 'C13 H11 N O4 S'
_chemical_formula_weight 277.29
_chemical_name_systematic
;
(<i>E</i>)-4-[(2-Hydroxybenzylidene)amino]benzenesulfonic acid
;
_space_group_IT_number 9
_symmetry_cell_setting monoclinic
_symmetry_space_group_name_Hall 'C -2yc'
_symmetry_space_group_name_H-M 'C 1 c 1'
_atom_sites_solution_hydrogens geom
_atom_sites_solution_primary direct
_atom_sites_solution_secondary difmap
_audit_creation_method SHELXL-97
_cell_angle_alpha 90.00
_cell_angle_beta 97.223(2)
_cell_angle_gamma 90.00
_cell_formula_units_Z 4
_cell_length_a 4.8711(5)
_cell_length_b 29.022(3)
_cell_length_c 9.0356(17)
_cell_measurement_reflns_used 1329
_cell_measurement_temperature 298(2)
_cell_measurement_theta_max 23.9
_cell_measurement_theta_min 2.671
_cell_volume 1267.2(3)
_computing_cell_refinement 'SAINT (Siemens, 1996)'
_computing_data_collection 'SMART (Siemens, 1996)'
_computing_data_reduction 'SAINT (Siemens, 1996)'
_computing_molecular_graphics 'SHELXTL (Sheldrick, 2008)'
_computing_publication_material 'SHELXTL (Sheldrick, 2008)'
_computing_structure_refinement 'SHELXL97 (Sheldrick, 2008)'
_computing_structure_solution 'SHELXS97 (Sheldrick, 2008)'
_diffrn_ambient_temperature 298(2)
_diffrn_measured_fraction_theta_full 0.997
_diffrn_measured_fraction_theta_max 0.997
_diffrn_measurement_device_type 'Siemens SMART CCD area-detector'
_diffrn_measurement_method '\f and \w'
_diffrn_radiation_monochromator graphite
_diffrn_radiation_source 'fine-focus sealed tube'
_diffrn_radiation_type MoK\a
_diffrn_radiation_wavelength 0.71073
_diffrn_reflns_av_R_equivalents 0.0258
_diffrn_reflns_av_sigmaI/netI 0.0375
_diffrn_reflns_limit_h_max 5
_diffrn_reflns_limit_h_min -5
_diffrn_reflns_limit_k_max 31
_diffrn_reflns_limit_k_min -34
_diffrn_reflns_limit_l_max 10
_diffrn_reflns_limit_l_min -9
_diffrn_reflns_number 3185
_diffrn_reflns_theta_full 25.01
_diffrn_reflns_theta_max 25.01
_diffrn_reflns_theta_min 1.40
_diffrn_standards_number 0
_exptl_absorpt_coefficient_mu 0.265
_exptl_absorpt_correction_T_max 0.9614
_exptl_absorpt_correction_T_min 0.8970
_exptl_absorpt_correction_type multi-scan
_exptl_absorpt_process_details '(SADABS; Sheldrick, 1996)'
_exptl_crystal_colour yellow
_exptl_crystal_density_diffrn 1.453
_exptl_crystal_density_method 'not measured'
_exptl_crystal_description Block
_exptl_crystal_F_000 576
_exptl_crystal_size_max 0.42
_exptl_crystal_size_mid 0.31
_exptl_crystal_size_min 0.15
_refine_diff_density_max 0.344
_refine_diff_density_min -0.301
_refine_ls_abs_structure_details 'Flack (1983), 822 Friedel pairs'
_refine_ls_abs_structure_Flack -0.06(14)
_refine_ls_extinction_method none
_refine_ls_goodness_of_fit_ref 1.088
_refine_ls_hydrogen_treatment constr
_refine_ls_matrix_type full
_refine_ls_number_parameters 213
_refine_ls_number_reflns 1952
_refine_ls_number_restraints 2
_refine_ls_restrained_S_all 1.088
_refine_ls_R_factor_all 0.0617
_refine_ls_R_factor_gt 0.0495
_refine_ls_shift/su_max 0.001
_refine_ls_shift/su_mean 0.000
_refine_ls_structure_factor_coef Fsqd
_refine_ls_weighting_details 'calc w=1/[\s^2^(Fo^2^)+(0.0495P)^2^+1.7913P] where P=(Fo^2^+2Fc^2^)/3'
_refine_ls_weighting_scheme calc
_refine_ls_wR_factor_gt 0.1120
_refine_ls_wR_factor_ref 0.1207
_reflns_number_gt 1656
_reflns_number_total 1952
_reflns_threshold_expression I>2\s(I)
_cod_data_source_file ci2596.cif
_cod_data_source_block I
_cod_depositor_comments
;
The following automatic conversions were performed:
'_symmetry_cell_setting' value 'Monoclinic' changed to 'monoclinic'
according to '/home/saulius/struct/CIF-dictionaries/cif_core.dic'
dictionary named 'cif_core.dic' version 2.4.1 from 2010-06-29.

Automatic conversion script
Id: cif_fix_enum 1527 2010-12-29 10:47:43Z saulius 

The following automatic conversions were performed:

'_symmetry_cell_setting' value 'Monoclinic' changed to 'monoclinic'
according to /home/saulius/struct/CIF-dictionaries/cif_core.dic
dictionary named 'cif_core.dic' version 2.4.1 from 2010-06-29.

Automatic conversion script
Id: cif_fix_values 1715 2011-07-08 13:25:40Z adriana 
;
_cod_original_sg_symbol_H-M 'C c'
_cod_database_code 2218362
_cod_database_fobs_code 2218362

loop_
_symmetry_equiv_pos_as_xyz
'x, y, z'
'x, -y, z+1/2'
'x+1/2, y+1/2, z'
'x+1/2, -y+1/2, z+1/2'

loop_
_atom_site_type_symbol
_atom_site_label
_atom_site_fract_x
_atom_site_fract_y
_atom_site_fract_z
_atom_site_U_iso_or_equiv
_atom_site_adp_type
_atom_site_calc_flag
_atom_site_refinement_flags
_atom_site_occupancy
_atom_site_disorder_assembly
_atom_site_disorder_group
S S1 0.75870(18) 0.76105(3) 0.47671(13) 0.0372(3) Uani d . 1 B .
N N1 0.6129(9) 0.96320(13) 0.4070(4) 0.0490(10) Uani d . 1 B .
O O1 0.6035(6) 0.73963(10) 0.3515(3) 0.0470(8) Uani d . 1 . .
O O2 0.6306(8) 0.74475(13) 0.6247(5) 0.0663(11) Uani d . 1 . .
H H2 0.4678 0.7526 0.6185 0.099 Uiso calc R 1 . .
O O3 1.0490(7) 0.75204(11) 0.5021(4) 0.0501(8) Uani d . 1 . .
O O4 0.387(2) 1.0337(3) 0.2463(11) 0.0675(18) Uani d P 0.528(8) A 1
H H4 0.4579 1.0080 0.2483 0.101 Uiso calc PR 0.528(8) A 1
O O4' 0.285(2) 1.0279(4) 0.3133(12) 0.0675(18) Uani d P 0.472(8) A 2
H H4' 0.3138 1.0031 0.3557 0.101 Uiso calc PR 0.472(8) A 2
C C1 0.7196(9) 0.82135(14) 0.4573(5) 0.0365(11) Uani d . 1 . .
C C2 0.585(3) 0.8377(3) 0.3264(16) 0.042(3) Uani d P 0.510(16) B 1
H H2A 0.5178 0.8179 0.2493 0.051 Uiso calc PR 0.510(16) B 1
C C3 0.554(3) 0.8837(3) 0.3133(16) 0.045(3) Uani d P 0.510(16) B 1
H H3 0.4598 0.8955 0.2254 0.055 Uiso calc PR 0.510(16) B 1
C C2' 0.470(3) 0.8413(3) 0.3925(16) 0.042(3) Uani d P 0.490(16) B 2
H H2' 0.3224 0.8223 0.3586 0.051 Uiso calc PR 0.490(16) B 2
C C3' 0.439(3) 0.8887(3) 0.3777(16) 0.044(3) Uani d P 0.490(16) B 2
H H3' 0.2733 0.9015 0.3339 0.053 Uiso calc PR 0.490(16) B 2
C C4 0.6589(11) 0.91570(17) 0.4298(6) 0.0426(11) Uani d . 1 . .
C C5 0.805(3) 0.8949(4) 0.5579(16) 0.046(3) Uani d P 0.510(16) B 1
H H5 0.8868 0.9136 0.6346 0.056 Uiso calc PR 0.510(16) B 1
C C6 0.829(3) 0.8473(4) 0.5726(16) 0.043(3) Uani d P 0.510(16) B 1
H H6 0.9179 0.8339 0.6592 0.052 Uiso calc PR 0.510(16) B 1
C C5' 0.909(3) 0.8993(4) 0.4909(19) 0.047(3) Uani d P 0.490(16) B 2
H H5' 1.0547 0.9193 0.5213 0.056 Uiso calc PR 0.490(16) B 2
C C6' 0.941(3) 0.8522(4) 0.5065(17) 0.047(3) Uani d P 0.490(16) B 2
H H6' 1.1100 0.8403 0.5497 0.057 Uiso calc PR 0.490(16) B 2
C C7 0.7682(15) 0.99282(16) 0.4771(9) 0.0655(13) Uani d . 1 . .
H H7 0.9180 0.9826 0.5429 0.079 Uiso calc R 1 B .
C C8 0.7245(14) 1.04208(16) 0.4601(8) 0.0570(14) Uani d . 1 A .
C C9 0.5144(14) 1.0594(2) 0.3606(8) 0.0771(19) Uani d . 1 . .
C C10 0.488(2) 1.1068(2) 0.3501(10) 0.107(3) Uani d . 1 A .
H H10 0.3437 1.1187 0.2843 0.129 Uiso calc R 1 . .
C C11 0.6584(18) 1.1363(2) 0.4287(9) 0.0768(18) Uani d . 1 . .
H H11 0.6321 1.1679 0.4172 0.092 Uiso calc R 1 A .
C C12 0.863(2) 1.1202(2) 0.5224(11) 0.102(3) Uani d . 1 A .
H H12 0.9840 1.1404 0.5776 0.122 Uiso calc R 1 . .
C C13 0.8992(19) 1.0729(2) 0.5393(10) 0.111(3) Uani d . 1 . .
H H13 1.0455 1.0618 0.6059 0.133 Uiso calc R 1 A .

loop_
_atom_site_aniso_label
_atom_site_aniso_U_11
_atom_site_aniso_U_22
_atom_site_aniso_U_33
_atom_site_aniso_U_12
_atom_site_aniso_U_13
_atom_site_aniso_U_23
S1 0.0310(6) 0.0410(5) 0.0369(5) 0.0050(6) -0.0055(4) -0.0024(6)
N1 0.052(3) 0.041(2) 0.054(3) -0.0006(18) 0.008(2) 0.0014(18)
O1 0.048(2) 0.0473(18) 0.0402(19) 0.0021(15) -0.0139(15) -0.0081(15)
O2 0.055(2) 0.072(2) 0.070(3) 0.0037(18) 0.0028(19) 0.0086(19)
O3 0.0328(18) 0.057(2) 0.060(2) 0.0086(14) 0.0027(15) -0.0050(16)
O4 0.076(6) 0.062(3) 0.062(5) 0.009(3) -0.001(3) 0.008(4)
O4' 0.076(6) 0.062(3) 0.062(5) 0.009(3) -0.001(3) 0.008(4)
C1 0.032(3) 0.040(2) 0.037(3) 0.002(2) 0.003(2) 0.000(2)
C2 0.047(8) 0.039(6) 0.039(7) -0.008(5) -0.001(6) -0.005(5)
C3 0.047(7) 0.045(6) 0.043(7) 0.002(5) 0.001(6) 0.002(5)
C2' 0.036(7) 0.041(6) 0.047(8) -0.004(5) -0.004(6) -0.004(5)
C3' 0.044(7) 0.042(6) 0.046(7) 0.005(5) 0.004(6) 0.000(5)
C4 0.041(3) 0.040(3) 0.046(3) -0.002(2) 0.005(2) -0.001(2)
C5 0.057(9) 0.041(6) 0.042(7) 0.002(5) 0.007(6) -0.008(5)
C6 0.048(8) 0.042(6) 0.036(7) 0.002(5) -0.003(6) -0.007(5)
C5' 0.041(8) 0.042(6) 0.056(9) -0.003(5) 0.004(7) -0.008(6)
C6' 0.037(8) 0.046(7) 0.057(9) 0.003(5) 0.000(7) -0.003(6)
C7 0.069(3) 0.048(3) 0.075(3) -0.001(4) -0.010(3) 0.009(4)
C8 0.064(4) 0.042(2) 0.066(4) -0.006(3) 0.013(3) 0.002(3)
C9 0.083(5) 0.051(3) 0.091(5) 0.019(3) -0.014(4) -0.018(3)
C10 0.125(7) 0.058(4) 0.126(7) 0.030(4) -0.035(6) -0.003(4)
C11 0.105(6) 0.046(3) 0.084(5) 0.006(4) 0.027(4) -0.004(3)
C12 0.118(7) 0.056(4) 0.125(7) -0.021(5) -0.012(6) 0.001(5)
C13 0.120(6) 0.058(4) 0.139(7) -0.013(4) -0.042(6) 0.010(5)

loop_
_atom_type_symbol
_atom_type_description
_atom_type_scat_dispersion_real
_atom_type_scat_dispersion_imag
_atom_type_scat_source
C C 0.0033 0.0016 'International Tables Vol C Tables 4.2.6.8 and 6.1.1.4'
H H 0.0000 0.0000 'International Tables Vol C Tables 4.2.6.8 and 6.1.1.4'
N N 0.0061 0.0033 'International Tables Vol C Tables 4.2.6.8 and 6.1.1.4'
O O 0.0106 0.0060 'International Tables Vol C Tables 4.2.6.8 and 6.1.1.4'
S S 0.1246 0.1234 'International Tables Vol C Tables 4.2.6.8 and 6.1.1.4'

loop_
_geom_angle_atom_site_label_1
_geom_angle_atom_site_label_2
_geom_angle_atom_site_label_3
_geom_angle
O1 S1 O3 117.6(2)
O1 S1 O2 108.0(2)
O3 S1 O2 106.9(2)
O1 S1 C1 108.29(19)
O3 S1 C1 106.8(2)
O2 S1 C1 108.9(2)
C7 N1 C4 121.3(4)
S1 O2 H2 109.5
C9 O4 H4 109.5
C9 O4' H4' 109.5
C6 C1 C2 125.4(8)
C6 C1 C2' 109.3(8)
C2 C1 C6' 108.3(7)
C2' C1 C6' 116.8(7)
C6 C1 S1 116.8(6)
C2 C1 S1 117.7(5)
C2' C1 S1 121.8(5)
C6' C1 S1 121.4(5)
C3 C2 C1 117.3(10)
C3 C2 H2A 121.4
C1 C2 H2A 121.4
C2 C3 C4 123.0(10)
C2 C3 H3 118.5
C4 C3 H3 118.5
C3' C2' C1 121.9(9)
C3' C2' H2' 119.0
C1 C2' H2' 119.0
C4 C3' C2' 117.6(10)
C4 C3' H3' 121.2
C2' C3' H3' 121.2
C5' C4 C3' 124.4(8)
C5' C4 N1 121.3(6)
C3' C4 N1 114.1(6)
C3' C4 C5 109.2(8)
N1 C4 C5 126.3(6)
C5' C4 C3 106.8(8)
N1 C4 C3 119.1(6)
C5 C4 C3 114.6(7)
C6 C5 C4 122.0(10)
C6 C5 H5 119.0
C4 C5 H5 119.0
C1 C6 C5 117.5(10)
C1 C6 H6 121.2
C5 C6 H6 121.2
C4 C5' C6' 118.2(11)
C4 C5' H5' 120.9
C6' C5' H5' 120.9
C5' C6' C1 121.1(11)
C5' C6' H6' 119.5
C1 C6' H6' 119.5
N1 C7 C8 123.2(6)
N1 C7 H7 118.4
C8 C7 H7 118.4
C9 C8 C13 117.8(6)
C9 C8 C7 121.3(6)
C13 C8 C7 120.9(6)
O4 C9 C8 121.9(6)
O4 C9 C10 117.7(7)
C8 C9 C10 117.7(6)
C8 C9 O4' 116.2(6)
C10 C9 O4' 122.7(7)
C11 C10 C9 123.8(7)
C11 C10 H10 118.1
C9 C10 H10 118.1
C12 C11 C10 119.1(7)
C12 C11 H11 120.5
C10 C11 H11 120.5
C11 C12 C13 119.9(8)
C11 C12 H12 120.0
C13 C12 H12 120.0
C8 C13 C12 121.7(8)
C8 C13 H13 119.2
C12 C13 H13 119.2

loop_
_geom_bond_atom_site_label_1
_geom_bond_atom_site_label_2
_geom_bond_distance
S1 O1 1.422(3)
S1 O3 1.428(3)
S1 O2 1.615(4)
S1 C1 1.767(4)
N1 C7 1.262(7)
N1 C4 1.408(6)
O2 H2 0.82
O4 C9 1.359(10)
O4 H4 0.82
O4' C9 1.465(12)
O4' H4' 0.82
C1 C6 1.340(11)
C1 C2 1.363(12)
C1 C2' 1.405(12)
C1 C6' 1.430(13)
C2 C3 1.348(13)
C2 H2A 0.93
C3 C4 1.448(13)
C3 H3 0.93
C2' C3' 1.387(14)
C2' H2' 0.93
C3' C4 1.364(12)
C3' H3' 0.93
C4 C5' 1.359(15)
C4 C5 1.415(14)
C5 C6 1.392(15)
C5 H5 0.93
C6 H6 0.93
C5' C6' 1.382(15)
C5' H5' 0.93
C6' H6' 0.93
C7 C8 1.451(6)
C7 H7 0.93
C8 C9 1.370(8)
C8 C13 1.372(9)
C9 C10 1.382(8)
C10 C11 1.333(11)
C10 H10 0.93
C11 C12 1.310(10)
C11 H11 0.93
C12 C13 1.390(9)
C12 H12 0.93
C13 H13 0.93

loop_
_geom_hbond_atom_site_label_D
_geom_hbond_atom_site_label_H
_geom_hbond_atom_site_label_A
_geom_hbond_site_symmetry_A
_geom_hbond_distance_DH
_geom_hbond_distance_HA
_geom_hbond_distance_DA
_geom_hbond_angle_DHA
O2 H2 O3 1_455 0.82 2.17 2.917(5) 151
O4 H4 N1 . 0.82 2.01 2.665(10) 136

loop_
_geom_torsion_atom_site_label_1
_geom_torsion_atom_site_label_2
_geom_torsion_atom_site_label_3
_geom_torsion_atom_site_label_4
_geom_torsion
O1 S1 C1 C6 173.5(9)
O3 S1 C1 C6 -58.9(9)
O2 S1 C1 C6 56.3(9)
O1 S1 C1 C2 -7.4(9)
O3 S1 C1 C2 120.2(8)
O2 S1 C1 C2 -124.6(8)
O1 S1 C1 C2' 35.0(9)
O3 S1 C1 C2' 162.6(8)
O2 S1 C1 C2' -82.2(9)
O1 S1 C1 C6' -144.8(9)
O3 S1 C1 C6' -17.2(9)
O2 S1 C1 C6' 98.0(9)
C6 C1 C2 C3 -1.7(17)
C2' C1 C2 C3 72.3(14)
C6' C1 C2 C3 -38.2(14)
S1 C1 C2 C3 179.3(9)
C1 C2 C3 C4 1.0(18)
C6 C1 C2' C3' 38.5(15)
C2 C1 C2' C3' -85.4(15)
C6' C1 C2' C3' -0.5(16)
S1 C1 C2' C3' 179.7(9)
C1 C2' C3' C4 -0.6(17)
C2' C3' C4 C5' 2.1(17)
C2' C3' C4 N1 178.4(9)
C2' C3' C4 C5 -34.2(14)
C2' C3' C4 C3 71.5(13)
C7 N1 C4 C5' -19.9(12)
C7 N1 C4 C3' 163.7(9)
C7 N1 C4 C5 22.8(12)
C7 N1 C4 C3 -156.4(9)
C2 C3 C4 C5' 38.7(16)
C2 C3 C4 C3' -87.5(16)
C2 C3 C4 N1 -179.1(10)
C2 C3 C4 C5 1.5(17)
C5' C4 C5 C6 -88.1(15)
C3' C4 C5 C6 34.7(15)
N1 C4 C5 C6 177.2(9)
C3 C4 C5 C6 -3.6(16)
C2 C1 C6 C5 -0.2(17)
C2' C1 C6 C5 -37.8(14)
C6' C1 C6 C5 71.4(15)
S1 C1 C6 C5 178.8(9)
C4 C5 C6 C1 3.0(18)
C3' C4 C5' C6' -2.4(19)
N1 C4 C5' C6' -178.4(10)
C5 C4 C5' C6' 71.8(15)
C3 C4 C5' C6' -37.3(15)
C4 C5' C6' C1 1(2)
C6 C1 C6' C5' -86.4(17)
C2 C1 C6' C5' 39.1(16)
C2' C1 C6' C5' 0.2(17)
S1 C1 C6' C5' 180.0(10)
C4 N1 C7 C8 -178.4(6)
N1 C7 C8 C9 -2.7(11)
N1 C7 C8 C13 179.9(8)
C13 C8 C9 O4 159.1(9)
C7 C8 C9 O4 -18.5(11)
C13 C8 C9 C10 -1.8(11)
C7 C8 C9 C10 -179.4(8)
C13 C8 C9 O4' -161.6(8)
C7 C8 C9 O4' 20.9(11)
O4 C9 C10 C11 -160.3(10)
C8 C9 C10 C11 1.4(14)
O4' C9 C10 C11 159.7(10)
C9 C10 C11 C12 -0.2(15)
C10 C11 C12 C13 -0.4(14)
C9 C8 C13 C12 1.3(13)
C7 C8 C13 C12 178.9(9)
C11 C12 C13 C8 -0.2(14)
